data_7059817
loop_
_publ_author_name
'Gopalakrishnan, Mohan'
'Krittametaporn, Nuttaporn'
'Yoshinari, Nobuto'
'Konno, Takumi'
'Sangtrirutnugul, Preeyanuch'

_publ_section_title
;
 Anion-templated assembly of multinuclear copper(ii)--triazole complexes
;
_journal_issue 32
_journal_name_full 'New Journal of Chemistry'
_journal_page_first 13764
_journal_page_last 13770
_journal_paper_doi 10.1039/D0NJ02832K
_journal_volume 44
_journal_year 2020
_chemical_formula_moiety 'C126 H102 Cu6 F6 N24 O6 Si, 2(F6 Si), [6(C H4 O)]'
_chemical_formula_sum 'C126 H102 Cu6 F18 N24 O6 Si3'
_chemical_formula_weight 2855.82
_space_group_crystal_system cubic
_space_group_IT_number 205
_space_group_name_Hall '-P 2ac 2ab 3'
_space_group_name_H-M_alt 'P a -3'
_atom_sites_solution_hydrogens geom
_audit_creation_method SHELXL-2018/1
_audit_update_record
;
2020-07-15 deposited with the CCDC.	2020-07-20 downloaded from the CCDC.
;
_cell_angle_alpha 90.0
_cell_angle_beta 90.0
_cell_angle_gamma 90.0
_cell_formula_units_Z 4
_cell_length_a 23.36997(13)
_cell_length_b 23.36997(13)
_cell_length_c 23.36997(13)
_cell_measurement_reflns_used 24998
_cell_measurement_temperature 100(2)
_cell_measurement_theta_max 20.8580
_cell_measurement_theta_min 1.5180
_cell_volume 12763.64(12)
_computing_cell_refinement 'CrysAlisPro 1.171.40.60a (Rigaku OD, 2019)'
_computing_data_collection 'CrysAlisPro 1.171.40.60a (Rigaku OD, 2019)'
_computing_data_reduction 'CrysAlisPro 1.171.40.60a (Rigaku OD, 2019)'
_computing_structure_refinement 'SHELXL-2018/1 (Sheldrick, 2018)'
_computing_structure_solution 'SHELXT 2014/5 (Sheldrick, 2014)'
_diffrn_ambient_temperature 100(2)
_diffrn_detector 'Hybrid Pixel Array Detector'
_diffrn_detector_area_resol_mean 5.8140
_diffrn_measured_fraction_theta_full 0.9983
_diffrn_measured_fraction_theta_max 0.9185
_diffrn_measurement_details
;
List of Runs (angles in degrees, time in seconds):

  # Type    Start    End  Width  t~exp~   \w     \q     \k     \f   Frames
#--------------------------------------------------------------------------
  1  \w      0.00 180.00   1.00    1.00    --    0.00   0.00   0.00  180
;
_diffrn_measurement_device 'abstract diffractometer'
_diffrn_measurement_device_type 'esperanto-CrysAlisPro-abstract goniometer imported esperanto images'
_diffrn_orient_matrix_type 'CrysAlisPro convention (1999,Acta A55,543-557)'
_diffrn_orient_matrix_UB_11 0.0098926000
_diffrn_orient_matrix_UB_12 0.0145596000
_diffrn_orient_matrix_UB_13 0.0006841000
_diffrn_orient_matrix_UB_21 -0.0027752000
_diffrn_orient_matrix_UB_22 0.0010677000
_diffrn_orient_matrix_UB_23 0.0173450000
_diffrn_orient_matrix_UB_31 0.0143034000
_diffrn_orient_matrix_UB_32 -0.0098531000
_diffrn_orient_matrix_UB_33 0.0029079000
_diffrn_radiation_monochromator synchrotron
_diffrn_radiation_probe x-ray
_diffrn_radiation_type synchrotron
_diffrn_radiation_wavelength 0.4115
_diffrn_reflns_av_R_equivalents 0.1043
_diffrn_reflns_av_sigmaI/netI 0.1509
_diffrn_reflns_av_unetI/netI 0.0531
_diffrn_reflns_Laue_measured_fraction_full 0.999
_diffrn_reflns_Laue_measured_fraction_max 0.918
_diffrn_reflns_limit_h_max 41
_diffrn_reflns_limit_h_min -39
_diffrn_reflns_limit_k_max 41
_diffrn_reflns_limit_k_min -41
_diffrn_reflns_limit_l_max 36
_diffrn_reflns_limit_l_min -33
_diffrn_reflns_number 170809
_diffrn_reflns_point_group_measured_fraction_full 0.999
_diffrn_reflns_point_group_measured_fraction_max 0.918
_diffrn_reflns_theta_full 14.9032
_diffrn_reflns_theta_max 21.8689
_diffrn_reflns_theta_min 1.5135
_diffrn_source synchrotron
_exptl_absorpt_coefficient_mu 0.256
_exptl_absorpt_correction_T_max 1.00000
_exptl_absorpt_correction_T_min 0.76409
_exptl_absorpt_correction_type multi-scan
_exptl_absorpt_process_details
;
CrysAlisPro 1.171.40.60a (Rigaku Oxford Diffraction, 2019)
Empirical absorption correction using spherical harmonics,
 implemented in SCALE3 ABSPACK scaling algorithm.
;
_exptl_crystal_colour blue
_exptl_crystal_density_diffrn 1.486
_exptl_crystal_description block
_exptl_crystal_F_000 5808
_exptl_crystal_size_max 0.09
_exptl_crystal_size_mid 0.08
_exptl_crystal_size_min 0.05
_refine_diff_density_max 1.245
_refine_diff_density_min -1.234
_refine_diff_density_rms 0.084
_refine_ls_extinction_method none
_refine_ls_goodness_of_fit_ref 1.053
_refine_ls_hydrogen_treatment constr
_refine_ls_matrix_type full
_refine_ls_number_parameters 276
_refine_ls_number_reflns 12174
_refine_ls_number_restraints 0
_refine_ls_restrained_S_all 1.053
_refine_ls_R_factor_all 0.0700
_refine_ls_R_factor_gt 0.0460
_refine_ls_shift/su_max 0.002
_refine_ls_shift/su_mean 0.000
_refine_ls_structure_factor_coef Fsqd
_refine_ls_weighting_details 'w=1/[\s^2^(Fo^2^)+(0.0361P)^2^+8.4560P] where P=(Fo^2^+2Fc^2^)/3'
_refine_ls_weighting_scheme calc
_refine_ls_wR_factor_gt 0.0985
_refine_ls_wR_factor_ref 0.1050
_reflns_Friedel_coverage 0.000
_reflns_number_gt 9215
_reflns_number_total 12174
_reflns_threshold_expression 'I > 2\s(I)'
_cod_data_source_file d0nj02832k2.cif
_cod_data_source_block 1
_cod_depositor_comments
;Adding full bibliography for 7059816--7059817.cif.

 Adding full bibliography for 7059816--7059817.cif.
;
_cod_database_code 7059817
_shelx_shelxl_version_number 2018/1
_shelx_space_group_comment
;
The symmetry employed for this shelxl refinement is uniquely defined
by the following loop, which should always be used as a source of
symmetry information in preference to the above space-group names.
They are only intended as comments.
;
_cell_oxdiff_length_a 23.3659(4)
_cell_oxdiff_length_b 23.3639(5)
_cell_oxdiff_length_c 23.3802(5)
_cell_oxdiff_angle_alpha 89.9679(18)
_cell_oxdiff_angle_beta 90.0414(16)
_cell_oxdiff_angle_gamma 90.0254(16)
_cell_oxdiff_volume 12763.6(5)
_cell_oxdiff_measurement_reflns_used 24998
_oxdiff_exptl_absorpt_empirical_full_min 0.874
_oxdiff_exptl_absorpt_empirical_full_max 1.207
_oxdiff_exptl_absorpt_empirical_details
;
Empirical correction (ABSPACK) includes:
- Absorption correction using spherical harmonics
- Frame scaling
;
_reflns_odcompleteness_completeness 99.83
_reflns_odcompleteness_theta 14.90
_reflns_odcompleteness_iscentric 1

loop_
_space_group_symop_operation_xyz
'x, y, z'
'y, -z+1/2, x+1/2'
'z+1/2, x, -y+1/2'
'y+1/2, z, -x+1/2'
'-z, x+1/2, -y+1/2'
'y+1/2, -z+1/2, -x'
'x, -y+1/2, z+1/2'
'x+1/2, -y+1/2, -z'
'-y, -z, -x'
'-x+1/2, -y, z+1/2'
'-z, -x, -y'
'z+1/2, -x+1/2, -y'
'-x, -y, -z'
'-y, z-1/2, -x-1/2'
'-z-1/2, -x, y-1/2'
'-y-1/2, -z, x-1/2'
'z, -x-1/2, y-1/2'
'-y-1/2, z-1/2, x'
'-x, y-1/2, -z-1/2'
'-x-1/2, y-1/2, z'
'y, z, x'
'x-1/2, y, -z-1/2'
'z, x, y'
'-z-1/2, x-1/2, y'

loop_
_atom_site_label
_atom_site_type_symbol
_atom_site_fract_x
_atom_site_fract_y
_atom_site_fract_z
_atom_site_U_iso_or_equiv
_atom_site_adp_type
_atom_site_occupancy
_atom_site_site_symmetry_order
_atom_site_calc_flag
_atom_site_refinement_flags_posn
_atom_site_refinement_flags_adp
_atom_site_refinement_flags_occupancy
_atom_site_disorder_assembly
_atom_site_disorder_group
Cu1 Cu -0.07382(2) 0.13082(2) 0.51332(2) 0.01049(4) Uani 1 1 d . . . . .
O1 O -0.04111(4) 0.13987(3) 0.58829(4) 0.01058(13) Uani 1 1 d . . . . .
N1 N -0.03289(5) 0.20265(4) 0.49794(4) 0.01323(17) Uani 1 1 d . . . . .
N2 N -0.03591(5) 0.24084(4) 0.45656(5) 0.01524(18) Uani 1 1 d . . . . .
N3 N -0.01459(5) 0.28864(4) 0.47901(5) 0.01503(18) Uani 1 1 d . . . . .
N4 N 0.06058(4) 0.10938(5) 0.61738(5) 0.01547(18) Uani 1 1 d . . . . .
C1 C -0.01030(5) 0.22590(5) 0.54602(5) 0.01227(18) Uani 1 1 d . . . . .
C2 C 0.00154(6) 0.28195(5) 0.53412(5) 0.0161(2) Uani 1 1 d . . . . .
H1 H 0.017497 0.309877 0.558985 0.019 Uiso 1 1 calc R U . . .
C3 C -0.01172(6) 0.34137(5) 0.44476(6) 0.0194(2) Uani 1 1 d . . . . .
H2 H -0.002310 0.373950 0.470148 0.023 Uiso 1 1 calc R U . . .
H3 H -0.049698 0.348852 0.427539 0.023 Uiso 1 1 calc R U . . .
C4 C 0.03231(6) 0.33762(5) 0.39799(5) 0.0169(2) Uani 1 1 d . . . . .
C5 C 0.09028(6) 0.33985(7) 0.41111(6) 0.0231(3) Uani 1 1 d . . . . .
H4 H 0.102371 0.343734 0.449721 0.028 Uiso 1 1 calc R U . . .
C6 C 0.13049(7) 0.33636(8) 0.36733(8) 0.0306(3) Uani 1 1 d . . . . .
H5 H 0.170145 0.337488 0.376207 0.037 Uiso 1 1 calc R U . . .
C7 C 0.11313(8) 0.33126(8) 0.31099(8) 0.0320(3) Uani 1 1 d . . . . .
H6 H 0.140792 0.328778 0.281306 0.038 Uiso 1 1 calc R U . . .
C8 C 0.05533(8) 0.32979(8) 0.29789(7) 0.0306(3) Uani 1 1 d . . . . .
H7 H 0.043279 0.326760 0.259183 0.037 Uiso 1 1 calc R U . . .
C9 C 0.01501(7) 0.33276(7) 0.34152(6) 0.0238(3) Uani 1 1 d . . . . .
H8 H -0.024619 0.331453 0.332552 0.029 Uiso 1 1 calc R U . . .
C10 C -0.00434(5) 0.18694(5) 0.59712(5) 0.01124(17) Uani 1 1 d . . . . .
C11 C 0.05738(5) 0.16413(5) 0.60071(5) 0.01420(19) Uani 1 1 d . . . . .
C12 C 0.10624(6) 0.19484(6) 0.58761(7) 0.0234(3) Uani 1 1 d . . . . .
H9 H 0.103908 0.234048 0.577133 0.028 Uiso 1 1 calc R U . . .
C13 C 0.15885(6) 0.16713(8) 0.59007(8) 0.0313(4) Uani 1 1 d . . . . .
H10 H 0.193011 0.187466 0.581577 0.038 Uiso 1 1 calc R U . . .
C14 C 0.16132(6) 0.10990(8) 0.60493(8) 0.0298(3) Uani 1 1 d . . . . .
H11 H 0.196750 0.089985 0.605234 0.036 Uiso 1 1 calc R U . . .
C15 C 0.11107(6) 0.08243(7) 0.61931(7) 0.0230(3) Uani 1 1 d . . . . .
H12 H 0.112350 0.043474 0.630850 0.028 Uiso 1 1 calc R U . . .
C16 C -0.02105(5) 0.21733(5) 0.65284(5) 0.01367(19) Uani 1 1 d . . . . .
C17 C -0.06708(6) 0.19670(6) 0.68464(5) 0.0169(2) Uani 1 1 d . . . . .
H13 H -0.087602 0.164059 0.671753 0.020 Uiso 1 1 calc R U . . .
C18 C -0.08307(7) 0.22371(7) 0.73516(6) 0.0240(3) Uani 1 1 d . . . . .
H14 H -0.114374 0.209430 0.756813 0.029 Uiso 1 1 calc R U . . .
C19 C -0.05342(8) 0.27139(7) 0.75393(6) 0.0281(3) Uani 1 1 d . . . . .
H15 H -0.063989 0.289587 0.788709 0.034 Uiso 1 1 calc R U . . .
C20 C -0.00833(8) 0.29249(6) 0.72191(6) 0.0255(3) Uani 1 1 d . . . . .
H16 H 0.011346 0.325798 0.734386 0.031 Uiso 1 1 calc R U . . .
C21 C 0.00844(6) 0.26555(6) 0.67181(6) 0.0190(2) Uani 1 1 d . . . . .
H17 H 0.039930 0.279907 0.650479 0.023 Uiso 1 1 calc R U . . .
Si1 Si 0.000000 0.000000 0.500000 0.01603(15) Uani 1 6 d S T P . .
F1 F -0.00253(4) 0.07179(4) 0.49680(4) 0.02011(16) Uani 1 1 d . . . . .
Si2 Si 0.10214(2) 0.39786(2) 0.60214(2) 0.01993(13) Uani 1 3 d S T P . .
F2 F 0.03119(4) 0.39019(4) 0.59319(5) 0.0285(2) Uani 1 1 d . . . . .
F3 F 0.17295(4) 0.40646(5) 0.61182(4) 0.0290(2) Uani 1 1 d . . . . .

loop_
_atom_site_aniso_label
_atom_site_aniso_U_11
_atom_site_aniso_U_22
_atom_site_aniso_U_33
_atom_site_aniso_U_23
_atom_site_aniso_U_13
_atom_site_aniso_U_12
Cu1 0.01089(6) 0.01076(6) 0.00984(6) 0.00089(4) -0.00150(4) -0.00302(4)
O1 0.0109(3) 0.0091(3) 0.0117(3) 0.0013(3) -0.0019(3) -0.0035(3)
N1 0.0157(4) 0.0119(4) 0.0121(4) 0.0028(3) -0.0013(3) -0.0027(3)
N2 0.0192(5) 0.0125(4) 0.0140(4) 0.0039(3) -0.0012(3) -0.0028(3)
N3 0.0187(4) 0.0114(4) 0.0150(4) 0.0033(3) 0.0003(3) -0.0022(3)
N4 0.0117(4) 0.0174(4) 0.0173(4) 0.0059(4) -0.0004(3) -0.0008(3)
C1 0.0127(4) 0.0117(4) 0.0125(4) 0.0016(3) -0.0011(3) -0.0028(3)
C2 0.0200(5) 0.0120(4) 0.0162(5) 0.0016(4) -0.0019(4) -0.0048(4)
C3 0.0252(6) 0.0121(5) 0.0208(6) 0.0067(4) 0.0037(5) 0.0004(4)
C4 0.0218(5) 0.0126(5) 0.0162(5) 0.0044(4) 0.0010(4) -0.0033(4)
C5 0.0230(6) 0.0263(6) 0.0198(6) 0.0062(5) -0.0017(5) -0.0006(5)
C6 0.0241(7) 0.0351(8) 0.0325(8) 0.0094(6) 0.0048(6) 0.0013(6)
C7 0.0373(9) 0.0299(8) 0.0286(7) 0.0032(6) 0.0133(7) -0.0022(6)
C8 0.0428(9) 0.0321(8) 0.0169(6) -0.0009(5) 0.0025(6) -0.0107(7)
C9 0.0290(7) 0.0244(6) 0.0180(6) 0.0016(5) -0.0032(5) -0.0090(5)
C10 0.0114(4) 0.0108(4) 0.0115(4) 0.0012(3) -0.0015(3) -0.0037(3)
C11 0.0109(4) 0.0169(5) 0.0149(5) 0.0036(4) -0.0017(4) -0.0034(4)
C12 0.0133(5) 0.0233(6) 0.0335(7) 0.0102(5) 0.0000(5) -0.0059(4)
C13 0.0116(5) 0.0367(8) 0.0454(9) 0.0187(7) 0.0012(6) -0.0032(5)
C14 0.0129(5) 0.0373(8) 0.0392(8) 0.0180(7) 0.0001(5) 0.0027(5)
C15 0.0137(5) 0.0252(6) 0.0301(7) 0.0113(5) 0.0008(5) 0.0026(4)
C16 0.0168(5) 0.0119(4) 0.0123(4) 0.0006(3) -0.0036(4) -0.0024(4)
C17 0.0191(5) 0.0171(5) 0.0145(5) -0.0002(4) 0.0023(4) -0.0025(4)
C18 0.0318(7) 0.0234(6) 0.0168(5) -0.0006(5) 0.0061(5) 0.0023(5)
C19 0.0456(9) 0.0220(6) 0.0166(6) -0.0055(5) -0.0012(6) 0.0053(6)
C20 0.0406(8) 0.0169(5) 0.0190(6) -0.0038(4) -0.0084(6) -0.0031(5)
C21 0.0246(6) 0.0153(5) 0.0172(5) -0.0003(4) -0.0052(4) -0.0061(4)
Si1 0.01603(15) 0.01603(15) 0.01603(15) -0.00405(15) 0.00405(15) 0.00405(15)
F1 0.0217(4) 0.0159(3) 0.0227(4) -0.0037(3) 0.0038(3) 0.0038(3)
Si2 0.01993(13) 0.01993(13) 0.01993(13) -0.00875(15) 0.00875(15) -0.00875(15)
F2 0.0186(4) 0.0294(5) 0.0374(5) -0.0114(4) 0.0094(4) -0.0076(3)
F3 0.0217(4) 0.0369(5) 0.0282(5) -0.0093(4) 0.0045(3) -0.0115(4)

loop_
_atom_type_symbol
_atom_type_description
_atom_type_scat_dispersion_real
_atom_type_scat_dispersion_imag
_atom_type_scat_source
Cu Cu 0.2455 0.4671 'International Tables Vol C Tables 4.2.6.8 and 6.1.1.4'
Si Si 0.0266 0.0227 'International Tables Vol C Tables 4.2.6.8 and 6.1.1.4'
F F 0.0038 0.0031 'International Tables Vol C Tables 4.2.6.8 and 6.1.1.4'
C C -0.0001 0.0005 'International Tables Vol C Tables 4.2.6.8 and 6.1.1.4'
H H 0.0000 0.0000 'International Tables Vol C Tables 4.2.6.8 and 6.1.1.4'
N N 0.0004 0.0010 'International Tables Vol C Tables 4.2.6.8 and 6.1.1.4'
O O 0.0017 0.0018 'International Tables Vol C Tables 4.2.6.8 and 6.1.1.4'

loop_
_geom_angle_atom_site_label_1
_geom_angle_atom_site_label_2
_geom_angle_atom_site_label_3
_geom_angle
_geom_angle_site_symmetry_1
_geom_angle_site_symmetry_3
_geom_angle_publ_flag
O1 Cu1 N4 176.34(4) . 14_556 ?
O1 Cu1 O1 93.86(5) . 14_556 ?
N4 Cu1 O1 82.81(4) 14_556 14_556 ?
O1 Cu1 N1 83.07(4) . . ?
N4 Cu1 N1 100.59(4) 14_556 . ?
O1 Cu1 N1 151.97(4) 14_556 . ?
O1 Cu1 F1 85.86(4) . . ?
N4 Cu1 F1 93.82(4) 14_556 . ?
O1 Cu1 F1 109.83(3) 14_556 . ?
N1 Cu1 F1 97.77(4) . . ?
C10 O1 Cu1 117.45(7) . . ?
C10 O1 Cu1 109.89(7) . 15_656 ?
Cu1 O1 Cu1 120.68(4) . 15_656 ?
N2 N1 C1 110.97(10) . . ?
N2 N1 Cu1 133.36(8) . . ?
C1 N1 Cu1 112.36(8) . . ?
N1 N2 N3 105.02(10) . . ?
N2 N3 C2 112.53(10) . . ?
N2 N3 C3 120.38(11) . . ?
C2 N3 C3 127.08(11) . . ?
C15 N4 C11 120.58(11) . . ?
C15 N4 Cu1 125.25(9) . 15_656 ?
C11 N4 Cu1 113.96(8) . 15_656 ?
N1 C1 C2 107.12(10) . . ?
N1 C1 C10 116.77(10) . . ?
C2 C1 C10 136.11(11) . . ?
N3 C2 C1 104.37(10) . . ?
N3 C2 H1 127.8 . . ?
C1 C2 H1 127.8 . . ?
N3 C3 C4 112.20(11) . . ?
N3 C3 H2 109.2 . . ?
C4 C3 H2 109.2 . . ?
N3 C3 H3 109.2 . . ?
C4 C3 H3 109.2 . . ?
H2 C3 H3 107.9 . . ?
C9 C4 C5 119.85(13) . . ?
C9 C4 C3 119.84(13) . . ?
C5 C4 C3 120.31(12) . . ?
C4 C5 C6 119.60(14) . . ?
C4 C5 H4 120.2 . . ?
C6 C5 H4 120.2 . . ?
C7 C6 C5 120.45(16) . . ?
C7 C6 H5 119.8 . . ?
C5 C6 H5 119.8 . . ?
C6 C7 C8 119.91(15) . . ?
C6 C7 H6 120.0 . . ?
C8 C7 H6 120.0 . . ?
C7 C8 C9 119.84(15) . . ?
C7 C8 H7 120.1 . . ?
C9 C8 H7 120.1 . . ?
C4 C9 C8 120.34(15) . . ?
C4 C9 H8 119.8 . . ?
C8 C9 H8 119.8 . . ?
O1 C10 C1 107.37(9) . . ?
O1 C10 C16 109.27(9) . . ?
C1 C10 C16 111.66(10) . . ?
O1 C10 C11 107.97(9) . . ?
C1 C10 C11 109.79(9) . . ?
C16 C10 C11 110.65(9) . . ?
N4 C11 C12 120.92(12) . . ?
N4 C11 C10 113.51(10) . . ?
C12 C11 C10 125.56(11) . . ?
C11 C12 C13 118.63(13) . . ?
C11 C12 H9 120.7 . . ?
C13 C12 H9 120.7 . . ?
C14 C13 C12 119.83(13) . . ?
C14 C13 H10 120.1 . . ?
C12 C13 H10 120.1 . . ?
C15 C14 C13 118.41(14) . . ?
C15 C14 H11 120.8 . . ?
C13 C14 H11 120.8 . . ?
N4 C15 C14 121.54(13) . . ?
N4 C15 H12 119.2 . . ?
C14 C15 H12 119.2 . . ?
C21 C16 C17 119.47(12) . . ?
C21 C16 C10 121.24(11) . . ?
C17 C16 C10 119.28(10) . . ?
C18 C17 C16 120.22(12) . . ?
C18 C17 H13 119.9 . . ?
C16 C17 H13 119.9 . . ?
C19 C18 C17 120.02(14) . . ?
C19 C18 H14 120.0 . . ?
C17 C18 H14 120.0 . . ?
C20 C19 C18 119.81(14) . . ?
C20 C19 H15 120.1 . . ?
C18 C19 H15 120.1 . . ?
C19 C20 C21 120.70(13) . . ?
C19 C20 H16 119.6 . . ?
C21 C20 H16 119.6 . . ?
C20 C21 C16 119.75(13) . . ?
C20 C21 H17 120.1 . . ?
C16 C21 H17 120.1 . . ?
F1 Si1 F1 90.63(4) . 15_656 ?
F1 Si1 F1 89.37(4) . 3_455 ?
F1 Si1 F1 180.0 15_656 3_455 ?
F1 Si1 F1 89.37(4) . 2 ?
F1 Si1 F1 89.37(4) 15_656 2 ?
F1 Si1 F1 90.63(4) 3_455 2 ?
F1 Si1 F1 90.63(4) . 14_556 ?
F1 Si1 F1 90.63(4) 15_656 14_556 ?
F1 Si1 F1 89.37(4) 3_455 14_556 ?
F1 Si1 F1 180.00(6) 2 14_556 ?
F1 Si1 F1 180.0 . 13_556 ?
F1 Si1 F1 89.37(4) 15_656 13_556 ?
F1 Si1 F1 90.63(4) 3_455 13_556 ?
F1 Si1 F1 90.63(4) 2 13_556 ?
F1 Si1 F1 89.37(4) 14_556 13_556 ?
Si1 F1 Cu1 130.22(5) . . ?
F2 Si2 F2 89.76(6) . 12_456 ?
F2 Si2 F2 89.76(6) . 16_666 ?
F2 Si2 F2 89.76(6) 12_456 16_666 ?
F2 Si2 F3 179.05(5) . . ?
F2 Si2 F3 89.44(5) 12_456 . ?
F2 Si2 F3 90.74(5) 16_666 . ?
F2 Si2 F3 90.74(5) . 12_456 ?
F2 Si2 F3 179.06(5) 12_456 12_456 ?
F2 Si2 F3 89.44(5) 16_666 12_456 ?
F3 Si2 F3 90.07(6) . 12_456 ?
F2 Si2 F3 89.44(5) . 16_666 ?
F2 Si2 F3 90.74(5) 12_456 16_666 ?
F2 Si2 F3 179.06(5) 16_666 16_666 ?
F3 Si2 F3 90.06(6) . 16_666 ?
F3 Si2 F3 90.07(6) 12_456 16_666 ?

loop_
_geom_bond_atom_site_label_1
_geom_bond_atom_site_label_2
_geom_bond_distance
_geom_bond_site_symmetry_2
_geom_bond_publ_flag
Cu1 O1 1.9232(8) . ?
Cu1 N4 1.9423(11) 14_556 ?
Cu1 O1 1.9476(8) 14_556 ?
Cu1 N1 1.9652(10) . ?
Cu1 F1 2.1973(8) . ?
O1 C10 1.4110(13) . ?
N1 N2 1.3176(14) . ?
N1 C1 1.3553(15) . ?
N2 N3 1.3310(15) . ?
N3 C2 1.3511(16) . ?
N3 C3 1.4710(16) . ?
N4 C15 1.3383(17) . ?
N4 C11 1.3395(16) . ?
C1 C2 1.3673(16) . ?
C1 C10 1.5083(16) . ?
C2 H1 0.9500 . ?
C3 C4 1.5038(19) . ?
C3 H2 0.9900 . ?
C3 H3 0.9900 . ?
C4 C9 1.3851(19) . ?
C4 C5 1.390(2) . ?
C5 C6 1.392(2) . ?
C5 H4 0.9500 . ?
C6 C7 1.383(3) . ?
C6 H5 0.9500 . ?
C7 C8 1.385(3) . ?
C7 H6 0.9500 . ?
C8 C9 1.390(2) . ?
C8 H7 0.9500 . ?
C9 H8 0.9500 . ?
C10 C16 1.5337(17) . ?
C10 C11 1.5400(16) . ?
C11 C12 1.3830(17) . ?
C12 C13 1.391(2) . ?
C12 H9 0.9500 . ?
C13 C14 1.383(2) . ?
C13 H10 0.9500 . ?
C14 C15 1.380(2) . ?
C14 H11 0.9500 . ?
C15 H12 0.9500 . ?
C16 C21 1.3933(17) . ?
C16 C17 1.3937(17) . ?
C17 C18 1.3900(19) . ?
C17 H13 0.9500 . ?
C18 C19 1.384(2) . ?
C18 H14 0.9500 . ?
C19 C20 1.383(3) . ?
C19 H15 0.9500 . ?
C20 C21 1.386(2) . ?
C20 H16 0.9500 . ?
C21 H17 0.9500 . ?
Si1 F1 1.6805(8) . ?
Si1 F1 1.6805(8) 15_656 ?
Si1 F1 1.6805(8) 3_455 ?
Si1 F1 1.6805(8) 2 ?
Si1 F1 1.6805(8) 14_556 ?
Si1 F1 1.6805(8) 13_556 ?
Si2 F2 1.6806(10) . ?
Si2 F2 1.6807(10) 12_456 ?
Si2 F2 1.6807(10) 16_666 ?
Si2 F3 1.6824(11) . ?
Si2 F3 1.6824(10) 12_456 ?
Si2 F3 1.6824(10) 16_666 ?

loop_
_geom_hbond_atom_site_label_D
_geom_hbond_atom_site_label_H
_geom_hbond_atom_site_label_A
_geom_hbond_distance_DH
_geom_hbond_distance_HA
_geom_hbond_distance_DA
_geom_hbond_angle_DHA
_geom_hbond_site_symmetry_A
_geom_hbond_publ_flag
C2 H1 F2 0.95 2.07 2.9638(16) 157.2 . yes
C2 H1 F3 0.95 2.38 3.1114(16) 133.3 12_456 yes
C12 H9 F3 0.95 2.21 3.0956(18) 153.8 12_456 yes

loop_
_geom_torsion_atom_site_label_1
_geom_torsion_atom_site_label_2
_geom_torsion_atom_site_label_3
_geom_torsion_atom_site_label_4
_geom_torsion
_geom_torsion_site_symmetry_1
_geom_torsion_site_symmetry_2
_geom_torsion_site_symmetry_3
_geom_torsion_site_symmetry_4
_geom_torsion_publ_flag
C1 N1 N2 N3 0.33(14) . . . . ?
Cu1 N1 N2 N3 157.59(10) . . . . ?
N1 N2 N3 C2 -0.57(14) . . . . ?
N1 N2 N3 C3 -179.33(11) . . . . ?
N2 N1 C1 C2 0.01(14) . . . . ?
Cu1 N1 C1 C2 -162.30(9) . . . . ?
N2 N1 C1 C10 179.92(10) . . . . ?
Cu1 N1 C1 C10 17.61(13) . . . . ?
N2 N3 C2 C1 0.58(15) . . . . ?
C3 N3 C2 C1 179.23(12) . . . . ?
N1 C1 C2 N3 -0.34(14) . . . . ?
C10 C1 C2 N3 179.78(13) . . . . ?
N2 N3 C3 C4 -70.22(16) . . . . ?
C2 N3 C3 C4 111.22(15) . . . . ?
N3 C3 C4 C9 108.03(14) . . . . ?
N3 C3 C4 C5 -72.92(16) . . . . ?
C9 C4 C5 C6 -0.9(2) . . . . ?
C3 C4 C5 C6 -179.95(14) . . . . ?
C4 C5 C6 C7 0.6(3) . . . . ?
C5 C6 C7 C8 0.2(3) . . . . ?
C6 C7 C8 C9 -0.8(3) . . . . ?
C5 C4 C9 C8 0.4(2) . . . . ?
C3 C4 C9 C8 179.40(14) . . . . ?
C7 C8 C9 C4 0.5(2) . . . . ?
Cu1 O1 C10 C1 11.69(11) . . . . ?
Cu1 O1 C10 C1 154.77(7) 15_656 . . . ?
Cu1 O1 C10 C16 132.97(8) . . . . ?
Cu1 O1 C10 C16 -83.95(9) 15_656 . . . ?
Cu1 O1 C10 C11 -106.62(9) . . . . ?
Cu1 O1 C10 C11 36.45(10) 15_656 . . . ?
N1 C1 C10 O1 -19.01(14) . . . . ?
C2 C1 C10 O1 160.86(14) . . . . ?
N1 C1 C10 C16 -138.77(11) . . . . ?
C2 C1 C10 C16 41.10(19) . . . . ?
N1 C1 C10 C11 98.13(12) . . . . ?
C2 C1 C10 C11 -82.01(17) . . . . ?
C15 N4 C11 C12 -2.9(2) . . . . ?
Cu1 N4 C11 C12 -177.83(11) 15_656 . . . ?
C15 N4 C11 C10 176.06(12) . . . . ?
Cu1 N4 C11 C10 1.16(13) 15_656 . . . ?
O1 C10 C11 N4 -24.92(14) . . . . ?
C1 C10 C11 N4 -141.68(11) . . . . ?
C16 C10 C11 N4 94.62(12) . . . . ?
O1 C10 C11 C12 154.01(13) . . . . ?
C1 C10 C11 C12 37.25(17) . . . . ?
C16 C10 C11 C12 -86.45(15) . . . . ?
N4 C11 C12 C13 2.3(2) . . . . ?
C10 C11 C12 C13 -176.58(14) . . . . ?
C11 C12 C13 C14 0.6(3) . . . . ?
C12 C13 C14 C15 -2.7(3) . . . . ?
C11 N4 C15 C14 0.7(2) . . . . ?
Cu1 N4 C15 C14 174.98(13) 15_656 . . . ?
C13 C14 C15 N4 2.1(3) . . . . ?
O1 C10 C16 C21 -179.89(11) . . . . ?
C1 C10 C16 C21 -61.26(15) . . . . ?
C11 C10 C16 C21 61.36(14) . . . . ?
O1 C10 C16 C17 -0.73(15) . . . . ?
C1 C10 C16 C17 117.91(12) . . . . ?
C11 C10 C16 C17 -119.48(12) . . . . ?
C21 C16 C17 C18 -0.6(2) . . . . ?
C10 C16 C17 C18 -179.79(12) . . . . ?
C16 C17 C18 C19 0.3(2) . . . . ?
C17 C18 C19 C20 0.8(2) . . . . ?
C18 C19 C20 C21 -1.6(2) . . . . ?
C19 C20 C21 C16 1.2(2) . . . . ?
C17 C16 C21 C20 -0.1(2) . . . . ?
C10 C16 C21 C20 179.03(12) . . . . ?
F1 Si1 F1 Cu1 -77.08(3) 15_656 . . . ?
F1 Si1 F1 Cu1 102.92(3) 3_455 . . . ?
F1 Si1 F1 Cu1 -166.44(6) 2 . . . ?
F1 Si1 F1 Cu1 13.56(6) 14_556 . . . ?
